data_7159381
loop_
_publ_author_name
'Saney, Liban'
'Panduwawala, Tharindi'
'Li, Xiang'
'Christensen, Kirsten E.'
'Genov, Miroslav'
'Pretsch, Alexander'
'Pretsch, Dagmar'
'Moloney, Mark G.'

_publ_section_title
;
 Synthesis of fused tetramate-oxazolidine and -imidazolidine derivatives
 and their antibacterial activity.
;
_journal_issue 23
_journal_name_full 'Organic &amp; biomolecular chemistry'
_journal_page_first 4801
_journal_page_last 4809
_journal_paper_doi 10.1039/d3ob00594a
_journal_volume 21
_journal_year 2023
_chemical_formula_moiety 'C33 H34 F2 N2 O7'
_chemical_formula_sum 'C33 H34 F2 N2 O7'
_chemical_formula_weight 608.64
_chemical_melting_point ?
_space_group_IT_number 14
_space_group_name_Hall '-P 2yn'
_space_group_name_H-M_alt 'P 1 21/n 1'
_symmetry_cell_setting monoclinic
_symmetry_space_group_name_Hall '-P 2yn'
_symmetry_space_group_name_H-M 'P 1 21/n 1'
_atom_sites_solution_hydrogens difmap
_atom_sites_solution_primary other
_audit_creation_date 2019-06-10
_audit_creation_method 'CRYSTALS_ver_14.61_build_7212 '
_audit_update_record
;
2023-04-13 deposited with the CCDC.	2023-05-22 downloaded from the CCDC.
;
_cell_angle_alpha 90
_cell_angle_beta 92.0001(10)
_cell_angle_gamma 90
_cell_formula_units_Z 4
_cell_length_a 9.71680(10)
_cell_length_b 11.10410(10)
_cell_length_c 28.6225(3)
_cell_measurement_reflns_used 10256
_cell_measurement_temperature 150
_cell_measurement_theta_max 76.06
_cell_measurement_theta_min 4.24
_cell_volume 3086.38(5)
_computing_cell_refinement
; 
 CrysAlisPro (Rigaku Oxford Diffraction, 2017) 
;
_computing_data_collection 'SuperNova, (Oxford Diffraction, 2010)'
_computing_data_reduction
; 
 CrysAlisPro (Rigaku Oxford Diffraction, 2017) 
;
_computing_molecular_graphics 'CAMERON (Watkin et al., 1996)'
_computing_publication_material 'CRYSTALS (Betteridge et al., 2003)'
_computing_structure_refinement 'CRYSTALS (Betteridge et al., 2003)'
_computing_structure_solution 'Superflip (Palatinus & Chapuis, 2007)'
_diffrn_ambient_temperature 150
_diffrn_measured_fraction_theta_full 0.996
_diffrn_measured_fraction_theta_max 0.989
_diffrn_measurement_device Area
_diffrn_measurement_device_type 'Oxford Diffraction SuperNova'
_diffrn_measurement_method \w
_diffrn_radiation_monochromator 'focussing mirrors'
_diffrn_radiation_type 'Cu K\a'
_diffrn_radiation_wavelength 1.54184
_diffrn_reflns_av_R_equivalents 0.028
_diffrn_reflns_av_sigmaI/netI 0.0409
_diffrn_reflns_av_unetI/netI 0.041
_diffrn_reflns_limit_h_max 11
_diffrn_reflns_limit_h_min -12
_diffrn_reflns_limit_k_max 13
_diffrn_reflns_limit_k_min -12
_diffrn_reflns_limit_l_max 35
_diffrn_reflns_limit_l_min -33
_diffrn_reflns_number 21584
_diffrn_reflns_theta_full 74.781
_diffrn_reflns_theta_max 76.307
_diffrn_reflns_theta_min 4.271
_diffrn_standards_number 0
_exptl_absorpt_coefficient_mu 0.837
_exptl_absorpt_correction_T_max 0.94
_exptl_absorpt_correction_T_min 0.84
_exptl_absorpt_correction_type multi-scan
_exptl_absorpt_process_details
; 
 CrysAlisPro (Rigaku Oxford Diffraction, 2017) 
;
_exptl_crystal_colour clear_pale_colourless
_exptl_crystal_density_diffrn 1.310
_exptl_crystal_density_meas ?
_exptl_crystal_density_method 'not measured'
_exptl_crystal_description block
_exptl_crystal_F_000 1280
_exptl_crystal_size_max 0.38
_exptl_crystal_size_mid 0.21
_exptl_crystal_size_min 0.08
_refine_diff_density_max 0.41
_refine_diff_density_min -0.33
_refine_ls_extinction_method None
_refine_ls_goodness_of_fit_ref 1.0056
_refine_ls_hydrogen_treatment constr
_refine_ls_matrix_type full
_refine_ls_number_parameters 397
_refine_ls_number_reflns 6392
_refine_ls_number_restraints 0
_refine_ls_R_factor_all 0.0437
_refine_ls_R_factor_gt 0.0374
_refine_ls_shift/su_max 0.0006663
_refine_ls_shift/su_mean 0.0000603
_refine_ls_structure_factor_coef Fsqd
_refine_ls_weighting_details
;
 Method= Modified Sheldrick 
 w=1/[\s^2^(F^2^) + ( 0.05P)^2^ + 0.98P] 
 ,where P=(max(Fo^2^,0) + 2Fc^2^)/3 
;
_refine_ls_weighting_scheme calc
_refine_ls_wR_factor_all 0.1018
_refine_ls_wR_factor_gt 0.0950
_refine_ls_wR_factor_ref 0.1018
_reflns_limit_h_max 12
_reflns_limit_h_min -12
_reflns_limit_k_max 13
_reflns_limit_k_min 0
_reflns_limit_l_max 35
_reflns_limit_l_min 0
_reflns_number_gt 5548
_reflns_number_total 6392
_reflns_threshold_expression I>2.0\s(I)
_oxford_diffrn_Wilson_B_factor 2.61
_oxford_diffrn_Wilson_scale 0.06
_oxford_refine_ls_r_factor_ref 0.0437
_oxford_refine_ls_scale 4.18(5)
_oxford_reflns_number_all 6392
_oxford_structure_analysis_title 7173
_cod_data_source_file d3ob00594a2.cif
_cod_data_source_block 247d-21d
_cod_depositor_comments
;
The following automatic conversions were performed:

data item '_chemical_melting_point' value 'not measured' was changed
to '?' -- the value is undefined or not given.

data item '_exptl_crystal_density_meas' value 'not measured' was
changed to '?' -- the value is perceived as not measured.

Automatic conversion script
Id: cif_fix_values 8170 2020-07-09 18:12:32Z antanas 

 Adding full bibliography for 7159369--7159381.cif.
;
_cod_original_sg_symbol_H-M 'P 21/n '
_cod_database_code 7159381
_oxford_refine_reflns_threshold_expression_ref I>-10.0\s(I)

loop_
_symmetry_equiv_pos_as_xyz
x,y,z
-x,-y,-z
x+1/2,-y+1/2,z+1/2
-x+1/2,y+1/2,-z+1/2

loop_
_atom_site_label
_atom_site_type_symbol
_atom_site_fract_x
_atom_site_fract_y
_atom_site_fract_z
_atom_site_U_iso_or_equiv
_atom_site_occupancy
_atom_site_adp_type
_atom_site_refinement_flags_posn
_atom_site_refinement_flags_adp
_atom_site_refinement_flags_occupancy
_atom_site_disorder_assembly
_atom_site_disorder_group
_atom_site_attached_hydrogens
N1 N 0.67308(10) 0.46425(9) 0.32450(3) 0.0223 1.0000 Uani . . . . . .
C2 C 0.61374(12) 0.39558(11) 0.36191(4) 0.0219 1.0000 Uani . . . . . .
C3 C 0.70387(12) 0.43682(11) 0.40572(4) 0.0227 1.0000 Uani . . . . . .
N4 N 0.83191(10) 0.47138(10) 0.38433(3) 0.0233 1.0000 Uani . . . . . .
C5 C 0.79639(12) 0.53296(11) 0.34034(4) 0.0222 1.0000 Uani . . . . . .
C6 C 0.91544(12) 0.52517(12) 0.30781(4) 0.0247 1.0000 Uani . . . . . .
C7 C 0.96679(13) 0.62816(13) 0.28693(5) 0.0292 1.0000 Uani . . . . . .
C8 C 1.07264(14) 0.61862(15) 0.25527(5) 0.0364 1.0000 Uani . . . . . .
C9 C 1.12478(15) 0.50665(16) 0.24653(5) 0.0394 1.0000 Uani . . . . . .
C10 C 1.07856(15) 0.40327(15) 0.26749(5) 0.0372 1.0000 Uani . . . . . .
C11 C 0.97203(14) 0.41307(13) 0.29818(5) 0.0296 1.0000 Uani . . . . . .
F12 F 1.22565(11) 0.49528(11) 0.21513(4) 0.0598 1.0000 Uani . . . . . .
C13 C 0.60689(13) 0.45954(11) 0.28194(4) 0.0249 1.0000 Uani . . . . . .
O14 O 0.50603(10) 0.39472(9) 0.27604(3) 0.0318 1.0000 Uani . . . . . .
C15 C 0.65896(15) 0.53974(14) 0.24367(5) 0.0339 1.0000 Uani . . . . . .
C16 C 0.58873(13) 0.50957(12) 0.19747(4) 0.0286 1.0000 Uani . . . . . .
O17 O 0.61730(12) 0.42283(10) 0.17454(4) 0.0418 1.0000 Uani . . . . . .
O18 O 0.49492(9) 0.59114(9) 0.18458(3) 0.0283 1.0000 Uani . . . . . .
C19 C 0.33033(16) 0.67314(16) 0.13024(6) 0.0451 1.0000 Uani . . . . . .
C20 C 0.46425(12) 0.43385(12) 0.37073(4) 0.0246 1.0000 Uani . . . . . .
O21 O 0.38237(10) 0.37532(10) 0.39082(4) 0.0427 1.0000 Uani . . . . . .
O22 O 0.44288(9) 0.54731(8) 0.35709(3) 0.0292 1.0000 Uani . . . . . .
C23 C 0.30560(14) 0.59357(13) 0.36450(5) 0.0333 1.0000 Uani . . . . . .
C24 C 0.30209(18) 0.72056(15) 0.34705(7) 0.0476 1.0000 Uani . . . . . .
C25 C 0.63414(13) 0.26021(11) 0.35209(4) 0.0246 1.0000 Uani . . . . . .
O26 O 0.72191(11) 0.22422(9) 0.32730(4) 0.0365 1.0000 Uani . . . . . .
O27 O 0.55220(10) 0.19015(8) 0.37603(4) 0.0323 1.0000 Uani . . . . . .
C28 C 0.58115(18) 0.06164(13) 0.37269(6) 0.0400 1.0000 Uani . . . . . .
C29 C 0.50492(19) 0.00154(16) 0.41057(8) 0.0578 1.0000 Uani . . . . . .
C31 C 0.72520(13) 0.34319(12) 0.44366(4) 0.0254 1.0000 Uani . . . . . .
C32 C 0.63307(15) 0.33640(13) 0.47976(5) 0.0321 1.0000 Uani . . . . . .
C33 C 0.65319(17) 0.25366(15) 0.51583(5) 0.0398 1.0000 Uani . . . . . .
C34 C 0.76721(17) 0.18065(14) 0.51530(5) 0.0403 1.0000 Uani . . . . . .
C35 C 0.85947(16) 0.18347(14) 0.48014(5) 0.0381 1.0000 Uani . . . . . .
C36 C 0.83691(14) 0.26531(13) 0.44388(5) 0.0311 1.0000 Uani . . . . . .
F37 F 0.79049(12) 0.10249(10) 0.55128(3) 0.0576 1.0000 Uani . . . . . .
C41 C 0.93275(13) 0.53565(13) 0.41522(4) 0.0288 1.0000 Uani . . . . . .
C42 C 0.87688(13) 0.64246(13) 0.44103(4) 0.0285 1.0000 Uani . . . . . .
C43 C 0.81789(16) 0.62626(14) 0.48445(5) 0.0378 1.0000 Uani . . . . . .
C44 C 0.75897(18) 0.72212(17) 0.50736(6) 0.0482 1.0000 Uani . . . . . .
C45 C 0.76091(18) 0.83572(17) 0.48781(6) 0.0483 1.0000 Uani . . . . . .
C46 C 0.82168(18) 0.85367(15) 0.44526(6) 0.0430 1.0000 Uani . . . . . .
C47 C 0.87885(15) 0.75760(13) 0.42205(5) 0.0332 1.0000 Uani . . . . . .
C26 C 0.42586(15) 0.56966(14) 0.13959(5) 0.0340 1.0000 Uani . . . . . .
H31 H 0.6574 0.5069 0.4189 0.0249 1.0000 Uiso R . . . . .
H51 H 0.7714 0.6184 0.3456 0.0253 1.0000 Uiso R . . . . .
H71 H 0.9291 0.7035 0.2942 0.0340 1.0000 Uiso R . . . . .
H81 H 1.1063 0.6891 0.2406 0.0436 1.0000 Uiso R . . . . .
H101 H 1.1193 0.3290 0.2613 0.0452 1.0000 Uiso R . . . . .
H111 H 0.9359 0.3431 0.3123 0.0362 1.0000 Uiso R . . . . .
H151 H 0.6420 0.6229 0.2518 0.0412 1.0000 Uiso R . . . . .
H152 H 0.7575 0.5272 0.2412 0.0419 1.0000 Uiso R . . . . .
H191 H 0.2831 0.6619 0.1003 0.0674 1.0000 Uiso R . . . . .
H192 H 0.3805 0.7481 0.1287 0.0670 1.0000 Uiso R . . . . .
H193 H 0.2628 0.6789 0.1545 0.0677 1.0000 Uiso R . . . . .
H231 H 0.2893 0.5876 0.3982 0.0407 1.0000 Uiso R . . . . .
H232 H 0.2403 0.5424 0.3475 0.0381 1.0000 Uiso R . . . . .
H243 H 0.2138 0.7576 0.3512 0.0705 1.0000 Uiso R . . . . .
H242 H 0.3734 0.7669 0.3632 0.0692 1.0000 Uiso R . . . . .
H241 H 0.3196 0.7215 0.3143 0.0688 1.0000 Uiso R . . . . .
H281 H 0.6821 0.0495 0.3776 0.0481 1.0000 Uiso R . . . . .
H282 H 0.5511 0.0339 0.3419 0.0489 1.0000 Uiso R . . . . .
H293 H 0.5275 -0.0836 0.4115 0.0847 1.0000 Uiso R . . . . .
H292 H 0.5325 0.0396 0.4401 0.0871 1.0000 Uiso R . . . . .
H291 H 0.4079 0.0114 0.4046 0.0870 1.0000 Uiso R . . . . .
H321 H 0.5556 0.3886 0.4800 0.0377 1.0000 Uiso R . . . . .
H331 H 0.5904 0.2482 0.5398 0.0483 1.0000 Uiso R . . . . .
H351 H 0.9373 0.1314 0.4812 0.0456 1.0000 Uiso R . . . . .
H361 H 0.8996 0.2688 0.4192 0.0376 1.0000 Uiso R . . . . .
H411 H 0.9693 0.4777 0.4381 0.0349 1.0000 Uiso R . . . . .
H412 H 1.0076 0.5629 0.3953 0.0349 1.0000 Uiso R . . . . .
H431 H 0.8183 0.5483 0.4980 0.0452 1.0000 Uiso R . . . . .
H441 H 0.7189 0.7090 0.5364 0.0579 1.0000 Uiso R . . . . .
H451 H 0.7223 0.9023 0.5037 0.0587 1.0000 Uiso R . . . . .
H461 H 0.8241 0.9318 0.4316 0.0522 1.0000 Uiso R . . . . .
H471 H 0.9196 0.7700 0.3928 0.0400 1.0000 Uiso R . . . . .
H261 H 0.4960 0.5633 0.1160 0.0408 1.0000 Uiso R . . . . .
H262 H 0.3765 0.4930 0.1411 0.0396 1.0000 Uiso R . . . . .

loop_
_atom_site_aniso_label
_atom_site_aniso_U_11
_atom_site_aniso_U_22
_atom_site_aniso_U_33
_atom_site_aniso_U_23
_atom_site_aniso_U_13
_atom_site_aniso_U_12
N1 0.0200(5) 0.0274(5) 0.0194(5) 0.0025(4) 0.0011(4) -0.0033(4)
C2 0.0209(5) 0.0255(6) 0.0193(5) 0.0015(4) 0.0012(4) -0.0026(4)
C3 0.0216(5) 0.0265(6) 0.0199(5) -0.0004(4) 0.0011(4) -0.0025(4)
N4 0.0209(5) 0.0290(5) 0.0199(5) 0.0027(4) -0.0007(4) -0.0036(4)
C5 0.0208(5) 0.0250(6) 0.0208(5) 0.0016(4) -0.0001(4) -0.0020(4)
C6 0.0205(5) 0.0318(6) 0.0218(6) 0.0038(5) -0.0006(4) -0.0027(5)
C7 0.0248(6) 0.0339(7) 0.0286(6) 0.0071(5) -0.0024(5) -0.0046(5)
C8 0.0278(6) 0.0483(8) 0.0332(7) 0.0152(6) 0.0014(5) -0.0077(6)
C9 0.0263(6) 0.0627(10) 0.0298(7) 0.0096(7) 0.0090(5) 0.0017(6)
C10 0.0332(7) 0.0448(8) 0.0342(7) 0.0030(6) 0.0080(6) 0.0072(6)
C11 0.0286(6) 0.0331(7) 0.0274(6) 0.0041(5) 0.0040(5) 0.0006(5)
F12 0.0439(5) 0.0843(8) 0.0530(6) 0.0157(6) 0.0284(5) 0.0069(5)
C13 0.0242(6) 0.0275(6) 0.0229(6) 0.0005(5) -0.0006(4) -0.0007(5)
O14 0.0310(5) 0.0380(5) 0.0262(5) 0.0013(4) -0.0039(4) -0.0090(4)
C15 0.0364(7) 0.0406(7) 0.0241(6) 0.0082(6) -0.0065(5) -0.0104(6)
C16 0.0288(6) 0.0347(7) 0.0221(6) 0.0048(5) 0.0003(5) -0.0042(5)
O17 0.0514(6) 0.0416(6) 0.0323(5) -0.0015(4) 0.0009(5) 0.0091(5)
O18 0.0276(4) 0.0351(5) 0.0218(4) 0.0015(4) -0.0024(3) -0.0025(4)
C19 0.0358(8) 0.0556(10) 0.0433(8) 0.0158(7) -0.0088(6) -0.0004(7)
C20 0.0228(6) 0.0281(6) 0.0228(6) -0.0000(5) -0.0001(4) -0.0024(5)
O21 0.0292(5) 0.0393(6) 0.0606(7) 0.0137(5) 0.0167(5) -0.0004(4)
O22 0.0243(4) 0.0289(5) 0.0346(5) 0.0027(4) 0.0045(4) 0.0016(4)
C23 0.0269(6) 0.0371(7) 0.0358(7) -0.0043(6) 0.0014(5) 0.0054(5)
C24 0.0438(9) 0.0357(8) 0.0628(11) -0.0021(7) -0.0034(8) 0.0089(7)
C25 0.0247(6) 0.0272(6) 0.0217(5) 0.0000(5) -0.0022(4) -0.0023(5)
O26 0.0395(5) 0.0306(5) 0.0401(6) -0.0025(4) 0.0126(4) 0.0020(4)
O27 0.0364(5) 0.0245(5) 0.0364(5) 0.0022(4) 0.0071(4) -0.0040(4)
C28 0.0526(9) 0.0244(7) 0.0430(8) 0.0018(6) -0.0007(7) -0.0029(6)
C29 0.0457(9) 0.0389(9) 0.0896(15) 0.0247(9) 0.0139(9) -0.0029(7)
C31 0.0277(6) 0.0298(6) 0.0186(5) 0.0003(5) -0.0016(4) -0.0061(5)
C32 0.0345(7) 0.0373(7) 0.0246(6) 0.0001(5) 0.0034(5) -0.0075(6)
C33 0.0492(9) 0.0469(8) 0.0236(6) 0.0038(6) 0.0047(6) -0.0155(7)
C34 0.0536(9) 0.0403(8) 0.0261(7) 0.0130(6) -0.0106(6) -0.0165(7)
C35 0.0401(8) 0.0368(7) 0.0368(8) 0.0087(6) -0.0094(6) -0.0033(6)
C36 0.0321(7) 0.0354(7) 0.0258(6) 0.0042(5) -0.0008(5) -0.0020(5)
F37 0.0759(7) 0.0579(6) 0.0379(5) 0.0266(5) -0.0121(5) -0.0153(5)
C41 0.0233(6) 0.0373(7) 0.0253(6) 0.0034(5) -0.0044(5) -0.0055(5)
C42 0.0269(6) 0.0368(7) 0.0213(6) 0.0003(5) -0.0051(5) -0.0104(5)
C43 0.0470(8) 0.0442(8) 0.0220(6) -0.0007(6) -0.0007(6) -0.0205(7)
C44 0.0529(9) 0.0637(11) 0.0286(7) -0.0147(7) 0.0102(7) -0.0257(8)
C45 0.0456(9) 0.0545(10) 0.0448(9) -0.0186(8) 0.0021(7) -0.0033(8)
C46 0.0499(9) 0.0395(8) 0.0389(8) -0.0008(6) -0.0082(7) -0.0012(7)
C47 0.0372(7) 0.0385(7) 0.0237(6) 0.0032(5) -0.0037(5) -0.0073(6)
C26 0.0338(7) 0.0452(8) 0.0224(6) 0.0039(6) -0.0058(5) -0.0052(6)

loop_
_atom_type_symbol
_atom_type_scat_dispersion_real
_atom_type_scat_dispersion_imag
_atom_type_scat_Cromer_Mann_a1
_atom_type_scat_Cromer_Mann_b1
_atom_type_scat_Cromer_Mann_a2
_atom_type_scat_Cromer_Mann_b2
_atom_type_scat_Cromer_Mann_a3
_atom_type_scat_Cromer_Mann_b3
_atom_type_scat_Cromer_Mann_a4
_atom_type_scat_Cromer_Mann_b4
_atom_type_scat_Cromer_Mann_c
_atom_type_scat_source
C 0.0181 0.0091 2.3100 20.8439 1.0200 10.2075 1.5886 0.5687 0.8650 51.6512 0.2156 'International Tables Vol C 4.2.6.8 and 6.1.1.4'
H 0.0000 0.0000 0.4930 10.5109 0.3229 26.1257 0.1402 3.1424 0.0408 57.7998 0.0030 'International Tables Vol C 4.2.6.8 and 6.1.1.4'
F 0.0727 0.0534 3.5392 10.2825 2.6412 4.2944 1.5170 0.2615 1.0243 26.1476 0.2776 'International Tables Vol C 4.2.6.8 and 6.1.1.4'
N 0.0311 0.0180 12.2126 0.0057 3.1322 9.8933 2.0125 28.9975 1.1663 0.5826 -11.5290 'International Tables Vol C 4.2.6.8 and 6.1.1.4'
O 0.0492 0.0322 3.0485 13.2771 2.2868 5.7011 1.5463 0.3239 0.8670 32.9089 0.2508 'International Tables Vol C 4.2.6.8 and 6.1.1.4'

loop_
_geom_angle_atom_site_label_1
_geom_angle_site_symmetry_1
_geom_angle_atom_site_label_2
_geom_angle_site_symmetry_2
_geom_angle_atom_site_label_3
_geom_angle_site_symmetry_3
_geom_angle
_geom_angle_publ_flag
C2 . N1 . C5 . 112.56(9) yes
C2 . N1 . C13 . 116.98(10) yes
C5 . N1 . C13 . 130.41(10) yes
N1 . C2 . C3 . 102.18(9) yes
N1 . C2 . C20 . 112.15(10) yes
C3 . C2 . C20 . 106.89(9) yes
N1 . C2 . C25 . 108.71(10) yes
C3 . C2 . C25 . 110.94(10) yes
C20 . C2 . C25 . 115.20(10) yes
C2 . C3 . N4 . 101.62(9) yes
C2 . C3 . C31 . 115.53(10) yes
N4 . C3 . C31 . 112.65(10) yes
C2 . C3 . H31 . 106.7 no
N4 . C3 . H31 . 111.4 no
C31 . C3 . H31 . 108.8 no
C3 . N4 . C5 . 107.78(9) yes
C3 . N4 . C41 . 115.66(10) yes
C5 . N4 . C41 . 114.83(10) yes
N1 . C5 . N4 . 100.78(9) yes
N1 . C5 . C6 . 114.25(10) yes
N4 . C5 . C6 . 109.90(10) yes
N1 . C5 . H51 . 109.9 no
N4 . C5 . H51 . 111.6 no
C6 . C5 . H51 . 110.1 no
C5 . C6 . C7 . 120.74(12) yes
C5 . C6 . C11 . 119.26(11) yes
C7 . C6 . C11 . 119.99(12) yes
C6 . C7 . C8 . 119.95(13) yes
C6 . C7 . H71 . 119.3 no
C8 . C7 . H71 . 120.8 no
C7 . C8 . C9 . 118.20(13) yes
C7 . C8 . H81 . 119.7 no
C9 . C8 . H81 . 122.1 no
C8 . C9 . C10 . 123.28(13) yes
C8 . C9 . F12 . 119.04(14) yes
C10 . C9 . F12 . 117.67(15) yes
C9 . C10 . C11 . 118.22(14) yes
C9 . C10 . H101 . 120.4 no
C11 . C10 . H101 . 121.4 no
C6 . C11 . C10 . 120.33(13) yes
C6 . C11 . H111 . 119.6 no
C10 . C11 . H111 . 120.1 no
N1 . C13 . O14 . 119.90(11) yes
N1 . C13 . C15 . 117.83(11) yes
O14 . C13 . C15 . 122.23(11) yes
C13 . C15 . C16 . 110.64(11) yes
C13 . C15 . H151 . 108.8 no
C16 . C15 . H151 . 110.4 no
C13 . C15 . H152 . 108.9 no
C16 . C15 . H152 . 108.7 no
H151 . C15 . H152 . 109.3 no
C15 . C16 . O17 . 123.45(13) yes
C15 . C16 . O18 . 112.21(12) yes
O17 . C16 . O18 . 124.31(12) yes
C16 . O18 . C26 . 115.21(11) yes
C26 . C19 . H191 . 109.4 no
C26 . C19 . H192 . 111.0 no
H191 . C19 . H192 . 107.2 no
C26 . C19 . H193 . 110.6 no
H191 . C19 . H193 . 109.2 no
H192 . C19 . H193 . 109.3 no
C2 . C20 . O21 . 125.28(12) yes
C2 . C20 . O22 . 110.51(10) yes
O21 . C20 . O22 . 123.87(12) yes
C20 . O22 . C23 . 115.22(10) yes
O22 . C23 . C24 . 107.16(12) yes
O22 . C23 . H231 . 107.4 no
C24 . C23 . H231 . 112.8 no
O22 . C23 . H232 . 107.9 no
C24 . C23 . H232 . 112.1 no
H231 . C23 . H232 . 109.1 no
C23 . C24 . H243 . 111.8 no
C23 . C24 . H242 . 109.5 no
H243 . C24 . H242 . 109.9 no
C23 . C24 . H241 . 109.5 no
H243 . C24 . H241 . 107.9 no
H242 . C24 . H241 . 108.2 no
C2 . C25 . O26 . 122.13(11) yes
C2 . C25 . O27 . 113.29(11) yes
O26 . C25 . O27 . 124.43(12) yes
C25 . O27 . C28 . 114.89(11) yes
O27 . C28 . C29 . 106.75(14) yes
O27 . C28 . H281 . 108.3 no
C29 . C28 . H281 . 110.3 no
O27 . C28 . H282 . 108.5 no
C29 . C28 . H282 . 112.1 no
H281 . C28 . H282 . 110.6 no
C28 . C29 . H293 . 109.8 no
C28 . C29 . H292 . 107.9 no
H293 . C29 . H292 . 110.1 no
C28 . C29 . H291 . 109.3 no
H293 . C29 . H291 . 109.7 no
H292 . C29 . H291 . 110.1 no
C3 . C31 . C32 . 119.63(12) yes
C3 . C31 . C36 . 121.28(11) yes
C32 . C31 . C36 . 119.08(12) yes
C31 . C32 . C33 . 120.61(14) yes
C31 . C32 . H321 . 120.1 no
C33 . C32 . H321 . 119.3 no
C32 . C33 . C34 . 118.31(14) yes
C32 . C33 . H331 . 120.6 no
C34 . C33 . H331 . 121.1 no
C33 . C34 . C35 . 122.89(13) yes
C33 . C34 . F37 . 118.77(15) yes
C35 . C34 . F37 . 118.33(15) yes
C34 . C35 . C36 . 118.19(15) yes
C34 . C35 . H351 . 120.1 no
C36 . C35 . H351 . 121.7 no
C35 . C36 . C31 . 120.89(13) yes
C35 . C36 . H361 . 119.6 no
C31 . C36 . H361 . 119.5 no
N4 . C41 . C42 . 115.45(10) yes
N4 . C41 . H411 . 107.5 no
C42 . C41 . H411 . 108.6 no
N4 . C41 . H412 . 106.9 no
C42 . C41 . H412 . 109.0 no
H411 . C41 . H412 . 109.3 no
C41 . C42 . C43 . 119.99(13) yes
C41 . C42 . C47 . 121.46(12) yes
C43 . C42 . C47 . 118.53(14) yes
C42 . C43 . C44 . 120.75(15) yes
C42 . C43 . H431 . 119.0 no
C44 . C43 . H431 . 120.2 no
C43 . C44 . C45 . 119.92(15) yes
C43 . C44 . H441 . 119.3 no
C45 . C44 . H441 . 120.8 no
C44 . C45 . C46 . 119.98(16) yes
C44 . C45 . H451 . 120.4 no
C46 . C45 . H451 . 119.6 no
C45 . C46 . C47 . 120.11(16) yes
C45 . C46 . H461 . 120.6 no
C47 . C46 . H461 . 119.3 no
C42 . C47 . C46 . 120.69(14) yes
C42 . C47 . H471 . 119.4 no
C46 . C47 . H471 . 119.9 no
C19 . C26 . O18 . 107.31(12) yes
C19 . C26 . H261 . 112.0 no
O18 . C26 . H261 . 108.2 no
C19 . C26 . H262 . 112.0 no
O18 . C26 . H262 . 108.4 no
H261 . C26 . H262 . 108.9 no

loop_
_geom_bond_atom_site_label_1
_geom_bond_site_symmetry_1
_geom_bond_atom_site_label_2
_geom_bond_site_symmetry_2
_geom_bond_distance
_geom_bond_publ_flag
N1 . C2 . 1.4504(15) yes
N1 . C5 . 1.4783(15) yes
N1 . C13 . 1.3586(15) yes
C2 . C3 . 1.5726(15) yes
C2 . C20 . 1.5427(16) yes
C2 . C25 . 1.5433(17) yes
C3 . N4 . 1.4572(15) yes
C3 . C31 . 1.5123(17) yes
C3 . H31 . 0.982 no
N4 . C5 . 1.4634(15) yes
N4 . C41 . 1.4800(15) yes
C5 . C6 . 1.5125(17) yes
C5 . H51 . 0.992 no
C6 . C7 . 1.3910(18) yes
C6 . C11 . 1.3924(19) yes
C7 . C8 . 1.398(2) yes
C7 . H71 . 0.940 no
C8 . C9 . 1.369(2) yes
C8 . H81 . 0.952 no
C9 . C10 . 1.378(2) yes
C9 . F12 . 1.3586(16) yes
C10 . C11 . 1.385(2) yes
C10 . H101 . 0.935 no
C11 . H111 . 0.948 no
C13 . O14 . 1.2229(16) yes
C13 . C15 . 1.5125(18) yes
C15 . C16 . 1.5044(17) yes
C15 . H151 . 0.968 no
C15 . H152 . 0.973 no
C16 . O17 . 1.2034(18) yes
C16 . O18 . 1.3281(16) yes
O18 . C26 . 1.4510(15) yes
C19 . C26 . 1.495(2) yes
C19 . H191 . 0.966 no
C19 . H192 . 0.966 no
C19 . H193 . 0.974 no
C20 . O21 . 1.1908(16) yes
C20 . O22 . 1.3332(16) yes
O22 . C23 . 1.4518(16) yes
C23 . C24 . 1.496(2) yes
C23 . H231 . 0.984 no
C23 . H232 . 0.970 no
C24 . H243 . 0.962 no
C24 . H242 . 0.967 no
C24 . H241 . 0.960 no
C25 . O26 . 1.1969(16) yes
C25 . O27 . 1.3216(16) yes
O27 . C28 . 1.4582(17) yes
C28 . C29 . 1.492(2) yes
C28 . H281 . 0.995 no
C28 . H282 . 0.968 no
C29 . H293 . 0.971 no
C29 . H292 . 0.973 no
C29 . H291 . 0.958 no
C31 . C32 . 1.3926(18) yes
C31 . C36 . 1.3877(19) yes
C32 . C33 . 1.391(2) yes
C32 . H321 . 0.951 no
C33 . C34 . 1.373(2) yes
C33 . H331 . 0.937 no
C34 . C35 . 1.371(2) yes
C34 . F37 . 1.3597(16) yes
C35 . C36 . 1.3912(19) yes
C35 . H351 . 0.952 no
C36 . H361 . 0.950 no
C41 . C42 . 1.508(2) yes
C41 . H411 . 0.976 no
C41 . H412 . 0.987 no
C42 . C43 . 1.3982(19) yes
C42 . C47 . 1.3895(19) yes
C43 . C44 . 1.385(2) yes
C43 . H431 . 0.948 no
C44 . C45 . 1.380(3) yes
C44 . H441 . 0.942 no
C45 . C46 . 1.386(2) yes
C45 . H451 . 0.952 no
C46 . C47 . 1.383(2) yes
C46 . H461 . 0.952 no
C47 . H471 . 0.949 no
C26 . H261 . 0.978 no
C26 . H262 . 0.979 no

loop_
_geom_hbond_atom_site_label_D
_geom_hbond_site_symmetry_D
_geom_hbond_atom_site_label_H
_geom_hbond_site_symmetry_H
_geom_hbond_atom_site_label_A
_geom_hbond_site_symmetry_A
_geom_hbond_angle_DHA
_geom_hbond_distance_DH
_geom_hbond_distance_HA
_geom_hbond_distance_DA
_geom_hbond_publ_flag
C8 . H81 . O14 4_655 131 0.95 2.57 3.277(2) yes
C11 . H111 . O26 . 145 0.95 2.51 3.338(2) yes
C15 . H152 . C6 . 123 0.97 2.41 3.048(2) yes
C44 . H441 . O21 2_666 167 0.94 2.51 3.439(2) yes
C47 . H471 . O17 4_655 135 0.95 2.58 3.319(2) yes
